data_7040187
loop_
_publ_author_name
'Perlepe, Panagiota S.'
'Cunha-Silva, Lu\'is'
'Bekiari, Vlasoula'
'Gagnon, Kevin J.'
'Teat, Simon J.'
'Escuer, Albert'
'Stamatatos, Theocharis C.'

_publ_section_title
;
 Structural diversity in Ni(II) cluster chemistry: Ni5, Ni6, and {NiNa2}n
 complexes bearing the Schiff-base ligand
 N-naphthalidene-2-amino-5-chlorobenzoic acid.
;
_journal_issue 25
_journal_name_full 'Dalton transactions (Cambridge, England : 2003)'
_journal_page_first 10256
_journal_page_last 10270
_journal_paper_doi 10.1039/c6dt01162d
_journal_volume 45
_journal_year 2016
_chemical_formula_moiety 'C38 H28 Cl2 N2 Na2 Ni O8, C38 H32 Cl2 N2 Na2 Ni O10'
_chemical_formula_sum 'C76 H60 Cl4 N4 Na4 Ni2 O18'
_chemical_formula_weight 1668.46
_space_group_crystal_system triclinic
_space_group_IT_number 2
_space_group_name_Hall '-P 1'
_space_group_name_H-M_alt 'P -1'
_symmetry_space_group_name_Hall '-P 1'
_symmetry_space_group_name_H-M 'P -1'
_atom_sites_solution_hydrogens mixed
_audit_creation_date '20 January 2016'
_audit_creation_method 'SHELXL-2014/7 and enCIFer'
_audit_update_record
;
2016-01-20 deposited with the CCDC.
2016-05-23 downloaded from the CCDC.
;
_cell_angle_alpha 79.415(11)
_cell_angle_beta 86.090(10)
_cell_angle_gamma 89.411(10)
_cell_formula_units_Z 2
_cell_length_a 7.5505(16)
_cell_length_b 18.877(4)
_cell_length_c 26.086(6)
_cell_measurement_reflns_used 9793
_cell_measurement_temperature 150(2)
_cell_measurement_theta_max 26.49
_cell_measurement_theta_min 2.20
_cell_volume 3646.3(14)
_computing_cell_refinement 'SAINT (Bruker AXS Inc., 2012)'
_computing_data_collection 'APEX2 (Bruker AXS Inc., 2012)'
_computing_data_reduction 'SAINT (Bruker AXS Inc., 2012)'
_computing_molecular_graphics 'DIAMOND (Brandenburg, 2009)'
_computing_publication_material 'SHELXTL (Sheldrick, 2014)'
_computing_structure_refinement 'SHELXL-2014/7 (Sheldrick, 2014)'
_computing_structure_solution 'SHELXS (Sheldrick, 2014)'
_diffrn_ambient_temperature 150(2)
_diffrn_measured_fraction_theta_full 0.989
_diffrn_measured_fraction_theta_max 0.989
_diffrn_measurement_device_type 'Bruker X8 Kappa CCD APEX II'
_diffrn_measurement_method '\f and \w scans'
_diffrn_radiation_type MoK\a
_diffrn_radiation_wavelength 0.71073
_diffrn_reflns_av_R_equivalents 0.0570
_diffrn_reflns_av_unetI/netI 0.0386
_diffrn_reflns_Laue_measured_fraction_full 0.989
_diffrn_reflns_Laue_measured_fraction_max 0.989
_diffrn_reflns_limit_h_max 8
_diffrn_reflns_limit_h_min -7
_diffrn_reflns_limit_k_max 22
_diffrn_reflns_limit_k_min -22
_diffrn_reflns_limit_l_max 31
_diffrn_reflns_limit_l_min -31
_diffrn_reflns_number 83856
_diffrn_reflns_point_group_measured_fraction_full 0.989
_diffrn_reflns_point_group_measured_fraction_max 0.989
_diffrn_reflns_theta_full 25.027
_diffrn_reflns_theta_max 25.027
_diffrn_reflns_theta_min 3.698
_diffrn_source 'fine-focus sealed tube'
_exptl_absorpt_coefficient_mu 0.762
_exptl_absorpt_correction_T_max 0.929
_exptl_absorpt_correction_T_min 0.754
_exptl_absorpt_correction_type multi-scan
_exptl_absorpt_process_details
; 
'SADABS V2012/1 (Bruker AXS Inc.)' 
;
_exptl_crystal_colour orange
_exptl_crystal_density_diffrn 1.520
_exptl_crystal_description needle
_exptl_crystal_F_000 1712
_exptl_crystal_size_max 0.370
_exptl_crystal_size_mid 0.080
_exptl_crystal_size_min 0.070
_refine_diff_density_max 0.745
_refine_diff_density_min -0.574
_refine_diff_density_rms 0.080
_refine_ls_extinction_method none
_refine_ls_goodness_of_fit_ref 1.222
_refine_ls_hydrogen_treatment mixed
_refine_ls_matrix_type full
_refine_ls_number_parameters 1034
_refine_ls_number_reflns 12700
_refine_ls_number_restraints 4
_refine_ls_restrained_S_all 4.456
_refine_ls_R_factor_all 0.0715
_refine_ls_R_factor_gt 0.0607
_refine_ls_shift/su_max 0.003
_refine_ls_shift/su_mean 0.000
_refine_ls_structure_factor_coef Fsqd
_refine_ls_weighting_details 'w=1/[\s^2^(Fo^2^)+12.2636P] where P=(Fo^2^+2Fc^2^)/3'
_refine_ls_weighting_scheme calc
_refine_ls_wR_factor_gt 0.1179
_refine_ls_wR_factor_ref 0.1221
_reflns_Friedel_coverage 0.000
_reflns_number_gt 11079
_reflns_number_total 12700
_reflns_threshold_expression 'I > 2\s(I)'
_cod_data_source_file c6dt01162d1.cif
_cod_data_source_block comp_5
_cod_original_cell_volume 3646.2(13)
_cod_database_code 7040187
_shelx_shelxl_version_number 2014/7
_shelx_space_group_comment
;
The symmetry employed for this shelxl refinement is uniquely defined
by the following loop, which should always be used as a source of
symmetry information in preference to the above space-group names.
They are only intended as comments.
;
_shelx_estimated_absorpt_t_min 0.766
_shelx_estimated_absorpt_t_max 0.949

loop_
_space_group_symop_operation_xyz
'x, y, z'
'-x, -y, -z'

loop_
_atom_site_label
_atom_site_type_symbol
_atom_site_fract_x
_atom_site_fract_y
_atom_site_fract_z
_atom_site_U_iso_or_equiv
_atom_site_adp_type
_atom_site_occupancy
_atom_site_site_symmetry_order
_atom_site_calc_flag
_atom_site_refinement_flags_posn
_atom_site_refinement_flags_adp
_atom_site_refinement_flags_occupancy
_atom_site_disorder_assembly
_atom_site_disorder_group
Ni1 Ni 0.72458(6) 0.18244(3) 0.51973(2) 0.01665(12) Uani 1 1 d . . . . .
Cl1 Cl 1.2811(2) 0.25009(9) 0.28355(5) 0.0605(4) Uani 1 1 d . . . . .
Cl2 Cl 0.17608(18) 0.16326(7) 0.75006(4) 0.0433(3) Uani 1 1 d . . . . .
Na1 Na 0.2997(2) -0.00139(8) 0.49702(6) 0.0228(3) Uani 1 1 d . . . . .
Na2 Na -0.0311(2) 0.05398(9) 0.58365(6) 0.0242(4) Uani 1 1 d . . . . .
O1 O 0.8161(4) 0.17325(15) 0.59345(11) 0.0240(6) Uani 1 1 d . . . . .
O2 O 0.8917(4) 0.10453(14) 0.49896(10) 0.0201(6) Uani 1 1 d . . . . .
O3 O 1.0618(4) 0.05632(15) 0.44174(11) 0.0271(7) Uani 1 1 d . . . . .
O4 O 0.2624(4) 0.06818(15) 0.56516(12) 0.0260(7) Uani 1 1 d . . . . .
O5 O 0.5463(4) 0.09846(14) 0.54434(11) 0.0216(6) Uani 1 1 d . . . . .
O6 O 0.6363(4) 0.20279(14) 0.44667(11) 0.0205(6) Uani 1 1 d . . . . .
O7 O 0.5067(4) 0.07233(15) 0.43918(11) 0.0255(7) Uani 1 1 d D . . . .
H4 H 0.507(7) 0.1161(13) 0.4432(19) 0.038 Uiso 1 1 d D U . . .
O8 O -0.2055(6) 0.04750(19) 0.65968(14) 0.0518(10) Uani 1 1 d D . . . .
H5 H -0.218(9) 0.0916(14) 0.647(2) 0.078 Uiso 1 1 d D U . . .
N1 N 0.9356(4) 0.24944(17) 0.49572(14) 0.0213(7) Uani 1 1 d . . . . .
N2 N 0.5276(4) 0.24994(17) 0.53711(13) 0.0181(7) Uani 1 1 d . . . . .
C1 C 1.1787(6) 0.2508(3) 0.34560(18) 0.0355(11) Uani 1 1 d . . . . .
C2 C 1.1451(6) 0.3150(3) 0.36206(19) 0.0398(12) Uani 1 1 d . . . . .
H2 H 1.1768 0.3594 0.3399 0.048 Uiso 1 1 calc R U . . .
C3 C 1.0644(6) 0.3139(2) 0.41154(19) 0.0315(11) Uani 1 1 d . . . . .
H3 H 1.0404 0.3582 0.4229 0.038 Uiso 1 1 calc R U . . .
C4 C 1.0178(5) 0.2497(2) 0.44491(16) 0.0230(9) Uani 1 1 d . . . . .
C5 C 1.0480(5) 0.1841(2) 0.42719(16) 0.0214(9) Uani 1 1 d . . . . .
C6 C 1.1309(6) 0.1858(3) 0.37720(17) 0.0292(10) Uani 1 1 d . . . . .
H6 H 1.1543 0.1421 0.3650 0.035 Uiso 1 1 calc R U . . .
C7 C 0.9969(5) 0.1101(2) 0.45777(16) 0.0204(9) Uani 1 1 d . . . . .
C8 C 0.9980(5) 0.2913(2) 0.52420(18) 0.0252(10) Uani 1 1 d . . . . .
H8 H 1.0914 0.3232 0.5087 0.030 Uiso 1 1 calc R U . . .
C9 C 0.9381(6) 0.2937(2) 0.57731(19) 0.0287(10) Uani 1 1 d . . . . .
C10 C 0.8584(6) 0.2324(2) 0.60963(17) 0.0267(10) Uani 1 1 d . . . . .
C11 C 0.8245(7) 0.2349(3) 0.66447(19) 0.0378(12) Uani 1 1 d . . . . .
H11 H 0.7700 0.1946 0.6871 0.045 Uiso 1 1 calc R U . . .
C12 C 0.8690(7) 0.2938(3) 0.6846(2) 0.0487(15) Uani 1 1 d . . . . .
H12 H 0.8447 0.2932 0.7209 0.058 Uiso 1 1 calc R U . . .
C13 C 0.9504(7) 0.3558(3) 0.6530(2) 0.0481(15) Uani 1 1 d . . . . .
C14 C 0.9965(8) 0.4165(4) 0.6744(3) 0.069(2) Uani 1 1 d . . . . .
H14 H 0.9746 0.4154 0.7109 0.082 Uiso 1 1 calc R U . . .
C15 C 1.0717(8) 0.4765(4) 0.6437(4) 0.077(3) Uani 1 1 d . . . . .
H15 H 1.1031 0.5164 0.6587 0.093 Uiso 1 1 calc R U . . .
C16 C 1.1017(7) 0.4784(3) 0.5904(3) 0.070(2) Uani 1 1 d . . . . .
H16 H 1.1518 0.5199 0.5683 0.083 Uiso 1 1 calc R U . . .
C17 C 1.0583(7) 0.4200(3) 0.5705(3) 0.0545(17) Uani 1 1 d . . . . .
H17 H 1.0806 0.4225 0.5339 0.065 Uiso 1 1 calc DR U . . .
C18 C 0.9827(6) 0.3559(3) 0.5995(2) 0.0380(13) Uani 1 1 d . . . . .
C19 C 0.3968(5) 0.1053(2) 0.56828(15) 0.0201(9) Uani 1 1 d . . . . .
C20 C 0.3778(5) 0.1605(2) 0.60393(15) 0.0189(8) Uani 1 1 d . . . . .
C21 C 0.2926(5) 0.1407(2) 0.65375(16) 0.0241(9) Uani 1 1 d . . . . .
H21 H 0.2471 0.0933 0.6649 0.029 Uiso 1 1 calc R U . . .
C22 C 0.2748(6) 0.1903(2) 0.68666(16) 0.0273(10) Uani 1 1 d . . . . .
C23 C 0.3314(6) 0.2606(2) 0.67077(17) 0.0287(10) Uani 1 1 d . . . . .
H23 H 0.3151 0.2943 0.6936 0.034 Uiso 1 1 calc R U . . .
C24 C 0.4124(6) 0.2813(2) 0.62116(17) 0.0265(10) Uani 1 1 d . . . . .
H24 H 0.4506 0.3298 0.6098 0.032 Uiso 1 1 calc R U . . .
C25 C 0.4388(5) 0.2319(2) 0.58749(15) 0.0192(8) Uani 1 1 d . . . . .
C26 C 0.4805(5) 0.3063(2) 0.50494(16) 0.0209(9) Uani 1 1 d . . . . .
H26 H 0.4007 0.3388 0.5184 0.025 Uiso 1 1 calc R U . . .
C27 C 0.5384(5) 0.3238(2) 0.45090(16) 0.0202(9) Uani 1 1 d . . . . .
C28 C 0.6050(5) 0.2686(2) 0.42388(16) 0.0203(9) Uani 1 1 d . . . . .
C29 C 0.6358(6) 0.2859(2) 0.36805(17) 0.0262(10) Uani 1 1 d . . . . .
H29 H 0.6803 0.2496 0.3497 0.031 Uiso 1 1 calc R U . . .
C30 C 0.6032(6) 0.3525(2) 0.34078(17) 0.0305(10) Uani 1 1 d . . . . .
H30 H 0.6266 0.3618 0.3039 0.037 Uiso 1 1 calc R U . . .
C31 C 0.5347(6) 0.4089(2) 0.36588(17) 0.0274(10) Uani 1 1 d . . . . .
C32 C 0.4952(7) 0.4781(3) 0.33718(19) 0.0361(11) Uani 1 1 d . . . . .
H32 H 0.5154 0.4874 0.3002 0.043 Uiso 1 1 calc R U . . .
C33 C 0.4287(7) 0.5312(2) 0.3619(2) 0.0383(12) Uani 1 1 d . . . . .
H33 H 0.4027 0.5771 0.3420 0.046 Uiso 1 1 calc R U . . .
C34 C 0.3986(6) 0.5184(2) 0.4163(2) 0.0357(11) Uani 1 1 d . . . . .
H34 H 0.3512 0.5557 0.4332 0.043 Uiso 1 1 calc R U . . .
C35 C 0.4369(6) 0.4527(2) 0.44567(19) 0.0294(10) Uani 1 1 d . . . . .
H35 H 0.4193 0.4456 0.4827 0.035 Uiso 1 1 calc R U . . .
C36 C 0.5028(5) 0.3949(2) 0.42131(17) 0.0234(9) Uani 1 1 d . . . . .
C72 C 0.5255(7) 0.0725(3) 0.38438(17) 0.0351(11) Uani 1 1 d . . . . .
H72A H 0.4476 0.0356 0.3760 0.053 Uiso 1 1 calc R U . . .
H72B H 0.6490 0.0619 0.3743 0.053 Uiso 1 1 calc R U . . .
H72C H 0.4927 0.1199 0.3652 0.053 Uiso 1 1 calc R U . . .
C73 C -0.2812(9) 0.0262(4) 0.7103(2) 0.0659(19) Uani 1 1 d . . . . .
H73A H -0.2533 -0.0246 0.7230 0.099 Uiso 1 1 calc R U . . .
H73B H -0.4102 0.0323 0.7103 0.099 Uiso 1 1 calc R U . . .
H73C H -0.2333 0.0559 0.7333 0.099 Uiso 1 1 calc R U . . .
Ni2 Ni 0.23128(6) 0.29737(3) 1.03759(2) 0.01607(12) Uani 1 1 d . . . . .
Cl3 Cl 0.5006(2) 0.36737(8) 0.76981(5) 0.0605(4) Uani 1 1 d . . . . .
Cl4 Cl -0.1152(2) 0.11440(8) 1.28691(5) 0.0487(3) Uani 1 1 d . . . . .
O10 O 0.3815(4) 0.38730(14) 1.00871(11) 0.0202(6) Uani 1 1 d . . . . .
O11 O 0.0827(4) 0.35199(15) 1.08649(11) 0.0260(7) Uani 1 1 d . . . . .
O12 O 0.3893(4) 0.26698(14) 1.09776(11) 0.0221(6) Uani 1 1 d . . . . .
O13 O -0.0664(7) 0.36065(19) 1.16115(15) 0.0713(15) Uani 1 1 d . . . . .
O14 O 0.4783(5) 0.39063(18) 1.12575(13) 0.0452(10) Uani 1 1 d D . . . .
H1 H 0.461(8) 0.3486(17) 1.120(2) 0.068 Uiso 1 1 d D U . . .
O18 O 0.9181(8) 0.5127(2) 0.8511(2) 0.090(2) Uani 1 1 d D . . . .
H7 H 0.964(13) 0.554(5) 0.845(4) 0.136 Uiso 1 1 d . U . . .
O19 O 0.0702(3) 0.32961(13) 0.97723(10) 0.0186(6) Uani 1 1 d . . . . .
N3 N 0.4116(4) 0.24469(16) 0.99640(12) 0.0175(7) Uani 1 1 d . . . . .
N4 N 0.0543(4) 0.21575(16) 1.05962(12) 0.0169(7) Uani 1 1 d . . . . .
C37 C 0.4428(8) 0.4022(2) 0.9622(2) 0.0447(15) Uani 1 1 d . . . . .
C38 C 0.4519(6) 0.3483(2) 0.92585(17) 0.0274(10) Uani 1 1 d . . . . .
C39 C 0.4720(7) 0.3752(2) 0.87263(19) 0.0391(13) Uani 1 1 d . . . . .
H39 H 0.4804 0.4259 0.8609 0.047 Uiso 1 1 calc R U . . .
C40 C 0.4801(6) 0.3310(2) 0.83668(17) 0.0333(11) Uani 1 1 d . . . . .
C41 C 0.4708(6) 0.2564(2) 0.85197(17) 0.0280(10) Uani 1 1 d . . . . .
H41 H 0.4768 0.2257 0.8268 0.034 Uiso 1 1 calc R U . . .
C42 C 0.4524(6) 0.2283(2) 0.90483(16) 0.0229(9) Uani 1 1 d . . . . .
H42 H 0.4468 0.1776 0.9161 0.028 Uiso 1 1 calc R U . . .
C43 C 0.4419(5) 0.2730(2) 0.94227(16) 0.0195(8) Uani 1 1 d . . . . .
C44 C 0.4945(5) 0.1868(2) 1.01709(16) 0.0198(9) Uani 1 1 d . . . . .
H44 H 0.5660 0.1628 0.9942 0.024 Uiso 1 1 calc R U . . .
C45 C 0.4861(5) 0.1562(2) 1.07209(16) 0.0189(8) Uani 1 1 d . . . . .
C46 C 0.4432(5) 0.2007(2) 1.10983(16) 0.0203(9) Uani 1 1 d . . . . .
C47 C 0.4669(6) 0.1724(2) 1.16390(17) 0.0259(9) Uani 1 1 d . . . . .
H47 H 0.4412 0.2022 1.1891 0.031 Uiso 1 1 calc R U . . .
C48 C 0.5252(6) 0.1041(2) 1.17986(17) 0.0257(9) Uani 1 1 d . . . . .
H48 H 0.5383 0.0870 1.2160 0.031 Uiso 1 1 calc R U . . .
C49 C 0.5674(5) 0.0574(2) 1.14345(17) 0.0229(9) Uani 1 1 d . . . . .
C50 C 0.5485(5) 0.0833(2) 1.08912(16) 0.0214(9) Uani 1 1 d . . . . .
C51 C 0.5922(5) 0.0357(2) 1.05447(17) 0.0236(9) Uani 1 1 d . . . . .
H51 H 0.5730 0.0502 1.0185 0.028 Uiso 1 1 calc R U . . .
C52 C 0.6626(6) -0.0318(2) 1.07178(18) 0.0256(10) Uani 1 1 d . . . . .
H52 H 0.6965 -0.0619 1.0474 0.031 Uiso 1 1 calc R U . . .
C53 C 0.6840(6) -0.0558(2) 1.12483(19) 0.0292(10) Uani 1 1 d . . . . .
H53 H 0.7327 -0.1021 1.1365 0.035 Uiso 1 1 calc R U . . .
C54 C 0.6346(6) -0.0124(2) 1.16012(18) 0.0279(10) Uani 1 1 d . . . . .
H54 H 0.6458 -0.0297 1.1963 0.033 Uiso 1 1 calc R U . . .
C55 C 0.0031(6) 0.3240(2) 1.12996(17) 0.0309(10) Uani 1 1 d . . . . .
C56 C -0.0084(5) 0.2427(2) 1.14746(16) 0.0225(9) Uani 1 1 d . . . . .
C57 C -0.0499(6) 0.2177(2) 1.20072(16) 0.0277(10) Uani 1 1 d . . . . .
H57 H -0.0718 0.2511 1.2236 0.033 Uiso 1 1 calc R U . . .
C58 C -0.0590(6) 0.1444(3) 1.22008(17) 0.0305(10) Uani 1 1 d . . . . .
C59 C -0.0270(6) 0.0940(2) 1.18804(17) 0.0279(10) Uani 1 1 d . . . . .
H59 H -0.0301 0.0439 1.2022 0.033 Uiso 1 1 calc R U . . .
C60 C 0.0094(5) 0.1182(2) 1.13516(16) 0.0228(9) Uani 1 1 d . . . . .
H60 H 0.0297 0.0842 1.1127 0.027 Uiso 1 1 calc R U . . .
C61 C 0.0171(5) 0.1919(2) 1.11409(15) 0.0189(8) Uani 1 1 d . . . . .
C62 C -0.0129(5) 0.2093(2) 0.97083(15) 0.0179(8) Uani 1 1 d . . . . .
C63 C -0.1001(5) 0.0866(2) 0.95569(17) 0.0226(9) Uani 1 1 d . . . . .
H63 H -0.0787 0.0662 0.9908 0.027 Uiso 1 1 calc R U . . .
C64 C -0.0677(5) 0.1614(2) 0.93719(16) 0.0200(9) Uani 1 1 d . . . . .
C65 C -0.1617(6) 0.0433(2) 0.92381(18) 0.0272(10) Uani 1 1 d . . . . .
H65 H -0.1873 -0.0059 0.9376 0.033 Uiso 1 1 calc R U . . .
C66 C -0.1872(6) 0.0710(2) 0.87106(18) 0.0298(10) Uani 1 1 d . . . . .
H66 H -0.2302 0.0407 0.8493 0.036 Uiso 1 1 calc R U . . .
C67 C -0.1498(6) 0.1418(2) 0.85134(17) 0.0278(10) Uani 1 1 d . . . . .
H67 H -0.1645 0.1602 0.8155 0.033 Uiso 1 1 calc R U . . .
C68 C -0.0892(5) 0.1883(2) 0.88368(16) 0.0233(9) Uani 1 1 d . . . . .
C69 C -0.0548(6) 0.2632(2) 0.86362(17) 0.0290(10) Uani 1 1 d . . . . .
H69 H -0.0696 0.2821 0.8278 0.035 Uiso 1 1 calc R U . . .
C70 C -0.0012(6) 0.3074(2) 0.89531(17) 0.0274(10) Uani 1 1 d . . . . .
H70 H 0.0216 0.3567 0.8808 0.033 Uiso 1 1 calc R U . . .
C71 C 0.0221(5) 0.2827(2) 0.94934(16) 0.0191(8) Uani 1 1 d . . . . .
C74 C 0.4948(9) 0.3866(3) 1.1791(2) 0.0549(15) Uani 1 1 d . . . . .
H74A H 0.5333 0.4335 1.1855 0.082 Uiso 1 1 calc R U . . .
H74B H 0.5829 0.3499 1.1912 0.082 Uiso 1 1 calc R U . . .
H74C H 0.3800 0.3737 1.1982 0.082 Uiso 1 1 calc R U . . .
C75 C 0.9062(15) 0.4843(4) 0.8060(4) 0.122(4) Uani 1 1 d . . . . .
H75A H 0.8375 0.4394 0.8142 0.183 Uiso 1 1 calc R U . . .
H75B H 1.0256 0.4745 0.7919 0.183 Uiso 1 1 calc R U . . .
H75C H 0.8470 0.5191 0.7800 0.183 Uiso 1 1 calc R U . . .
C5RH C -0.0247(5) 0.1850(2) 1.02685(15) 0.0182(8) Uani 1 1 d . . . . .
H5RH H -0.0951 0.1435 1.0406 0.022 Uiso 1 1 calc R U . . .
O15 O 0.8762(9) 0.5226(3) 1.0607(3) 0.0285(14) Uani 0.5 1 d . . P A 1
O20 O 0.7403(8) 0.3362(3) 1.0441(3) 0.0313(15) Uani 0.5 1 d . . P A 1
Na3A Na 0.6915(6) 0.5387(2) 0.93208(18) 0.0285(9) Uani 0.5 1 d . . P A 1
Na4A Na 0.6381(4) 0.44699(17) 1.04959(13) 0.0245(7) Uani 0.5 1 d . . P A 1
O9A O 0.5630(8) 0.4557(3) 0.9535(2) 0.0235(13) Uani 0.5 1 d . . P A 1
O16 O 0.7630(10) 0.3996(6) 1.0051(4) 0.074(3) Uani 0.5 1 d . . P A 2
O17 O 1.0026(8) 0.4766(3) 0.9651(2) 0.0275(13) Uani 0.5 1 d . . P A 2
Na3B Na 0.7768(6) 0.5366(2) 0.91659(17) 0.0257(9) Uani 0.5 1 d . . P A 2
Na4B Na 0.7709(5) 0.44325(17) 1.08292(13) 0.0281(8) Uani 0.5 1 d . . P A 2
O9B O 0.4396(8) 0.4688(3) 0.9341(2) 0.0250(13) Uani 0.5 1 d . . P A 2

loop_
_atom_site_aniso_label
_atom_site_aniso_U_11
_atom_site_aniso_U_22
_atom_site_aniso_U_33
_atom_site_aniso_U_23
_atom_site_aniso_U_13
_atom_site_aniso_U_12
Ni1 0.0151(3) 0.0134(2) 0.0218(3) -0.0041(2) -0.0013(2) 0.00086(19)
Cl1 0.0663(10) 0.0875(11) 0.0251(7) -0.0057(7) 0.0091(6) -0.0370(8)
Cl2 0.0553(8) 0.0521(8) 0.0188(6) -0.0010(5) 0.0051(5) 0.0193(6)
Na1 0.0214(8) 0.0190(8) 0.0286(9) -0.0062(7) -0.0013(7) -0.0025(6)
Na2 0.0204(8) 0.0265(9) 0.0261(9) -0.0064(7) 0.0000(7) -0.0020(7)
O1 0.0239(16) 0.0217(15) 0.0277(16) -0.0072(12) -0.0047(12) 0.0047(12)
O2 0.0198(15) 0.0166(14) 0.0237(15) -0.0041(11) 0.0017(12) -0.0003(11)
O3 0.0287(17) 0.0215(16) 0.0328(17) -0.0104(13) 0.0012(13) 0.0035(13)
O4 0.0207(16) 0.0217(15) 0.0367(18) -0.0088(13) 0.0004(13) -0.0030(12)
O5 0.0208(15) 0.0190(14) 0.0247(15) -0.0047(12) 0.0036(12) -0.0025(11)
O6 0.0212(15) 0.0149(14) 0.0254(15) -0.0037(12) -0.0030(12) -0.0002(11)
O7 0.0342(17) 0.0174(15) 0.0253(16) -0.0064(12) 0.0026(13) -0.0019(13)
O8 0.080(3) 0.035(2) 0.035(2) 0.0001(16) 0.0183(19) 0.009(2)
N1 0.0181(18) 0.0148(17) 0.032(2) -0.0066(15) -0.0030(15) 0.0020(13)
N2 0.0174(17) 0.0149(17) 0.0219(18) -0.0028(14) -0.0017(14) -0.0012(13)
C1 0.030(3) 0.046(3) 0.029(3) 0.000(2) -0.002(2) -0.013(2)
C2 0.032(3) 0.042(3) 0.038(3) 0.012(2) -0.002(2) -0.016(2)
C3 0.024(2) 0.021(2) 0.048(3) -0.002(2) -0.004(2) -0.0081(18)
C4 0.015(2) 0.025(2) 0.028(2) -0.0014(18) -0.0015(17) -0.0027(16)
C5 0.016(2) 0.025(2) 0.023(2) -0.0047(17) -0.0008(16) -0.0042(17)
C6 0.024(2) 0.038(3) 0.027(2) -0.008(2) -0.0036(18) -0.0096(19)
C7 0.018(2) 0.020(2) 0.025(2) -0.0047(17) -0.0068(17) -0.0016(16)
C8 0.015(2) 0.019(2) 0.042(3) -0.0064(19) -0.0029(18) -0.0020(16)
C9 0.017(2) 0.030(2) 0.046(3) -0.021(2) -0.0103(19) 0.0043(18)
C10 0.019(2) 0.032(2) 0.034(3) -0.016(2) -0.0103(18) 0.0103(18)
C11 0.037(3) 0.048(3) 0.034(3) -0.018(2) -0.015(2) 0.017(2)
C12 0.041(3) 0.076(4) 0.043(3) -0.042(3) -0.020(3) 0.029(3)
C13 0.029(3) 0.055(4) 0.073(4) -0.040(3) -0.018(3) 0.013(2)
C14 0.041(4) 0.088(5) 0.103(5) -0.077(5) -0.028(3) 0.020(3)
C15 0.035(3) 0.069(5) 0.153(8) -0.083(5) -0.015(4) -0.001(3)
C16 0.029(3) 0.049(4) 0.146(7) -0.063(4) -0.001(4) -0.005(3)
C17 0.026(3) 0.040(3) 0.109(5) -0.044(3) -0.001(3) 0.000(2)
C18 0.016(2) 0.039(3) 0.070(4) -0.035(3) -0.013(2) 0.009(2)
C19 0.023(2) 0.016(2) 0.021(2) -0.0008(16) -0.0011(17) -0.0005(16)
C20 0.018(2) 0.020(2) 0.020(2) -0.0042(16) -0.0025(16) 0.0042(16)
C21 0.021(2) 0.022(2) 0.027(2) -0.0001(18) -0.0003(18) 0.0040(17)
C22 0.029(2) 0.035(3) 0.018(2) -0.0051(19) -0.0022(18) 0.0115(19)
C23 0.030(2) 0.036(3) 0.025(2) -0.016(2) -0.0085(19) 0.013(2)
C24 0.024(2) 0.023(2) 0.035(3) -0.0102(19) -0.0090(19) 0.0060(18)
C25 0.016(2) 0.021(2) 0.021(2) -0.0051(17) -0.0037(16) 0.0034(16)
C26 0.017(2) 0.016(2) 0.030(2) -0.0076(17) -0.0019(17) 0.0001(16)
C27 0.021(2) 0.0135(19) 0.025(2) -0.0002(16) -0.0041(17) -0.0012(16)
C28 0.016(2) 0.020(2) 0.025(2) -0.0024(17) -0.0057(16) -0.0057(16)
C29 0.029(2) 0.022(2) 0.028(2) -0.0067(18) -0.0035(19) -0.0010(18)
C30 0.037(3) 0.030(2) 0.023(2) 0.0017(19) -0.0048(19) -0.007(2)
C31 0.024(2) 0.022(2) 0.033(3) 0.0020(19) -0.0074(19) -0.0030(18)
C32 0.040(3) 0.031(3) 0.034(3) 0.007(2) -0.012(2) -0.003(2)
C33 0.038(3) 0.017(2) 0.057(3) 0.006(2) -0.014(2) 0.001(2)
C34 0.032(3) 0.022(2) 0.051(3) 0.001(2) -0.007(2) 0.0012(19)
C35 0.028(2) 0.018(2) 0.040(3) 0.0005(19) -0.003(2) -0.0008(18)
C36 0.020(2) 0.016(2) 0.034(2) -0.0009(18) -0.0072(18) -0.0026(16)
C72 0.049(3) 0.030(3) 0.026(2) -0.004(2) 0.001(2) 0.000(2)
C73 0.076(5) 0.078(5) 0.034(3) 0.008(3) 0.010(3) 0.011(4)
Ni2 0.0171(3) 0.0125(2) 0.0187(3) -0.00278(19) -0.0018(2) -0.00095(19)
Cl3 0.1053(13) 0.0417(8) 0.0265(7) 0.0093(6) 0.0095(7) 0.0014(8)
Cl4 0.0673(9) 0.0550(8) 0.0199(6) 0.0009(5) 0.0061(6) -0.0179(7)
O10 0.0210(15) 0.0137(14) 0.0253(16) -0.0019(11) -0.0021(12) -0.0047(11)
O11 0.0355(18) 0.0192(15) 0.0237(16) -0.0061(12) 0.0000(13) 0.0015(13)
O12 0.0253(16) 0.0148(14) 0.0271(16) -0.0043(12) -0.0081(12) 0.0027(11)
O13 0.137(4) 0.028(2) 0.045(2) -0.0128(18) 0.041(3) 0.008(2)
O14 0.078(3) 0.0320(19) 0.0261(18) 0.0001(15) -0.0139(17) -0.0254(19)
O18 0.132(5) 0.032(2) 0.122(4) -0.026(3) -0.078(4) 0.009(3)
O19 0.0201(15) 0.0125(13) 0.0237(15) -0.0036(11) -0.0041(11) -0.0003(11)
N3 0.0175(17) 0.0137(16) 0.0212(18) -0.0021(13) -0.0020(14) -0.0015(13)
N4 0.0161(17) 0.0142(16) 0.0205(18) -0.0044(13) 0.0006(13) 0.0022(13)
C37 0.065(4) 0.012(2) 0.053(3) -0.009(2) 0.036(3) -0.009(2)
C38 0.030(2) 0.015(2) 0.034(3) -0.0017(18) 0.0128(19) 0.0014(17)
C39 0.057(3) 0.017(2) 0.037(3) 0.005(2) 0.020(2) 0.007(2)
C40 0.039(3) 0.033(3) 0.022(2) 0.007(2) 0.006(2) 0.004(2)
C41 0.035(3) 0.024(2) 0.025(2) -0.0043(18) -0.0014(19) 0.0026(19)
C42 0.028(2) 0.0114(19) 0.028(2) 0.0002(17) -0.0008(18) 0.0004(16)
C43 0.015(2) 0.017(2) 0.026(2) -0.0009(17) 0.0029(16) 0.0010(15)
C44 0.017(2) 0.017(2) 0.026(2) -0.0056(17) -0.0006(17) -0.0016(16)
C45 0.0122(19) 0.017(2) 0.027(2) -0.0016(17) -0.0034(16) -0.0010(15)
C46 0.015(2) 0.015(2) 0.030(2) -0.0014(17) -0.0043(17) -0.0017(15)
C47 0.027(2) 0.025(2) 0.026(2) -0.0052(18) -0.0033(18) 0.0002(18)
C48 0.026(2) 0.025(2) 0.025(2) 0.0037(18) -0.0062(18) -0.0031(18)
C49 0.015(2) 0.021(2) 0.031(2) 0.0014(18) -0.0053(17) -0.0028(16)
C50 0.011(2) 0.020(2) 0.031(2) 0.0006(17) -0.0019(16) -0.0019(16)
C51 0.016(2) 0.022(2) 0.030(2) 0.0022(18) -0.0004(17) -0.0008(16)
C52 0.024(2) 0.015(2) 0.037(3) -0.0030(18) 0.0001(19) 0.0019(17)
C53 0.023(2) 0.014(2) 0.047(3) 0.0040(19) -0.006(2) -0.0006(17)
C54 0.026(2) 0.023(2) 0.031(2) 0.0039(19) -0.0062(19) -0.0021(18)
C55 0.043(3) 0.024(2) 0.027(2) -0.0099(19) 0.003(2) 0.003(2)
C56 0.020(2) 0.023(2) 0.025(2) -0.0065(18) -0.0007(17) -0.0028(17)
C57 0.030(2) 0.032(2) 0.021(2) -0.0078(19) -0.0007(18) -0.0033(19)
C58 0.030(3) 0.040(3) 0.019(2) 0.000(2) 0.0029(18) -0.008(2)
C59 0.030(2) 0.023(2) 0.029(2) 0.0019(19) -0.0041(19) -0.0054(18)
C60 0.025(2) 0.021(2) 0.023(2) -0.0056(17) 0.0004(17) -0.0038(17)
C61 0.017(2) 0.019(2) 0.020(2) -0.0033(16) 0.0009(16) -0.0006(16)
C62 0.014(2) 0.017(2) 0.023(2) -0.0063(16) -0.0026(16) 0.0014(15)
C63 0.019(2) 0.023(2) 0.027(2) -0.0083(18) 0.0011(17) -0.0018(17)
C64 0.012(2) 0.025(2) 0.024(2) -0.0077(17) -0.0007(16) 0.0004(16)
C65 0.026(2) 0.021(2) 0.037(3) -0.0140(19) 0.0054(19) -0.0060(18)
C66 0.023(2) 0.036(3) 0.037(3) -0.022(2) -0.0030(19) -0.0027(19)
C67 0.028(2) 0.037(3) 0.021(2) -0.0118(19) -0.0020(18) 0.0032(19)
C68 0.016(2) 0.030(2) 0.025(2) -0.0088(18) -0.0009(17) -0.0022(17)
C69 0.037(3) 0.028(2) 0.023(2) -0.0026(19) -0.0069(19) 0.001(2)
C70 0.034(3) 0.020(2) 0.026(2) 0.0033(18) -0.0057(19) -0.0043(18)
C71 0.013(2) 0.018(2) 0.026(2) -0.0046(17) -0.0049(16) 0.0011(15)
C74 0.071(4) 0.054(4) 0.040(3) -0.007(3) -0.010(3) 0.012(3)
C75 0.201(11) 0.057(5) 0.136(8) -0.060(5) -0.094(8) 0.019(6)
C5RH 0.018(2) 0.0121(19) 0.026(2) -0.0077(16) -0.0001(16) -0.0009(15)
O15 0.029(4) 0.018(3) 0.038(4) -0.002(3) -0.010(3) -0.001(3)
O20 0.018(3) 0.026(3) 0.051(4) -0.012(3) 0.001(3) 0.003(3)
Na3A 0.027(3) 0.028(2) 0.033(3) -0.0119(18) -0.0053(19) -0.003(2)
Na4A 0.0247(18) 0.0194(16) 0.0301(18) -0.0072(14) -0.0008(14) 0.0001(13)
O9A 0.025(3) 0.017(3) 0.028(3) -0.003(2) 0.002(3) -0.005(2)
O16 0.024(4) 0.144(9) 0.077(6) -0.077(7) -0.016(4) 0.021(5)
O17 0.027(4) 0.016(3) 0.038(4) 0.001(3) -0.006(3) 0.003(2)
Na3B 0.024(2) 0.0214(19) 0.031(2) -0.0017(16) -0.0011(18) -0.0050(19)
Na4B 0.0326(19) 0.0197(17) 0.0309(19) -0.0017(14) -0.0018(15) 0.0055(14)
O9B 0.032(4) 0.012(3) 0.028(3) 0.002(2) 0.001(3) -0.001(2)

loop_
_atom_type_symbol
_atom_type_description
_atom_type_scat_dispersion_real
_atom_type_scat_dispersion_imag
_atom_type_scat_source
C C 0.0033 0.0016 'International Tables Vol C Tables 4.2.6.8 and 6.1.1.4'
H H 0.0000 0.0000 'International Tables Vol C Tables 4.2.6.8 and 6.1.1.4'
N N 0.0061 0.0033 'International Tables Vol C Tables 4.2.6.8 and 6.1.1.4'
O O 0.0106 0.0060 'International Tables Vol C Tables 4.2.6.8 and 6.1.1.4'
Ni Ni 0.3393 1.1124 'International Tables Vol C Tables 4.2.6.8 and 6.1.1.4'
Cl Cl 0.1484 0.1585 'International Tables Vol C Tables 4.2.6.8 and 6.1.1.4'
Na Na 0.0362 0.0249 'International Tables Vol C Tables 4.2.6.8 and 6.1.1.4'

loop_
_geom_angle_atom_site_label_1
_geom_angle_atom_site_label_2
_geom_angle_atom_site_label_3
_geom_angle
_geom_angle_site_symmetry_1
_geom_angle_site_symmetry_3
N2 Ni1 O6 84.98(12) . .
N2 Ni1 N1 103.56(13) . .
O6 Ni1 N1 90.70(13) . .
N2 Ni1 O2 170.81(12) . .
O6 Ni1 O2 90.29(11) . .
N1 Ni1 O2 84.34(12) . .
N2 Ni1 O1 91.40(12) . .
O6 Ni1 O1 174.02(11) . .
N1 Ni1 O1 85.51(13) . .
O2 Ni1 O1 93.93(11) . .
N2 Ni1 O5 87.40(12) . .
O6 Ni1 O5 92.50(11) . .
N1 Ni1 O5 168.82(12) . .
O2 Ni1 O5 84.94(11) . .
O1 Ni1 O5 92.09(11) . .
N2 Ni1 Na2 137.46(10) . 1_655
O6 Ni1 Na2 134.07(8) . 1_655
N1 Ni1 Na2 93.57(10) . 1_655
O2 Ni1 Na2 44.92(8) . 1_655
O1 Ni1 Na2 50.99(8) . 1_655
O5 Ni1 Na2 76.55(8) . 1_655
N2 Ni1 Na1 129.68(9) . 2_656
O6 Ni1 Na1 83.00(8) . 2_656
N1 Ni1 Na1 125.22(10) . 2_656
O2 Ni1 Na1 41.61(8) . 2_656
O1 Ni1 Na1 102.96(8) . 2_656
O5 Ni1 Na1 44.80(8) . 2_656
Na2 Ni1 Na1 57.70(4) 1_655 2_656
O7 Na1 O4 99.82(11) . .
O7 Na1 O2 141.00(12) . 2_656
O4 Na1 O2 118.48(11) . 2_656
O7 Na1 O7 102.43(10) . 2_656
O4 Na1 O7 81.09(11) . 2_656
O2 Na1 O7 91.09(11) 2_656 2_656
O7 Na1 O3 87.72(11) . 1_455
O4 Na1 O3 98.04(11) . 1_455
O2 Na1 O3 80.38(10) 2_656 1_455
O7 Na1 O3 169.83(12) 2_656 1_455
O7 Na1 O5 81.53(10) . 2_656
O4 Na1 O5 151.59(12) . 2_656
O2 Na1 O5 68.47(10) 2_656 2_656
O7 Na1 O5 71.00(10) 2_656 2_656
O3 Na1 O5 110.37(11) 1_455 2_656
O7 Na1 Na1 52.92(9) . 2_656
O4 Na1 Na1 90.37(10) . 2_656
O2 Na1 Na1 128.37(11) 2_656 2_656
O7 Na1 Na1 49.51(8) 2_656 2_656
O3 Na1 Na1 140.63(11) 1_455 2_656
O5 Na1 Na1 67.63(8) 2_656 2_656
O7 Na1 C7 163.23(12) . 2_656
O4 Na1 C7 95.23(11) . 2_656
O2 Na1 C7 23.26(10) 2_656 2_656
O7 Na1 C7 87.13(11) 2_656 2_656
O3 Na1 C7 82.86(11) 1_455 2_656
O5 Na1 C7 88.76(11) 2_656 2_656
Na1 Na1 C7 134.80(11) 2_656 2_656
O7 Na1 Na2 102.56(9) . 2_556
O4 Na1 Na2 134.34(9) . 2_556
O2 Na1 Na2 45.28(7) 2_656 2_556
O7 Na1 Na2 130.68(9) 2_656 2_556
O3 Na1 Na2 44.41(7) 1_455 2_556
O5 Na1 Na2 71.54(8) 2_656 2_556
Na1 Na1 Na2 134.56(9) 2_656 2_556
C7 Na1 Na2 61.18(8) 2_656 2_556
O7 Na1 Ni1 115.74(9) . 2_656
O4 Na1 Ni1 139.53(9) . 2_656
O2 Na1 Ni1 34.29(7) 2_656 2_656
O7 Na1 Ni1 73.24(8) 2_656 2_656
O3 Na1 Ni1 101.87(8) 1_455 2_656
O5 Na1 Ni1 35.28(6) 2_656 2_656
Na1 Na1 Ni1 95.89(7) 2_656 2_656
C7 Na1 Ni1 53.48(8) 2_656 2_656
Na2 Na1 Ni1 57.66(4) 2_556 2_656
O4 Na2 O8 132.38(16) . .
O4 Na2 O3 98.20(12) . 2_656
O8 Na2 O3 105.76(14) . 2_656
O4 Na2 O2 95.00(12) . 1_455
O8 Na2 O2 126.84(14) . 1_455
O3 Na2 O2 85.66(11) 2_656 1_455
O4 Na2 O1 111.82(11) . 1_455
O8 Na2 O1 66.33(12) . 1_455
O3 Na2 O1 145.42(12) 2_656 1_455
O2 Na2 O1 75.33(10) 1_455 1_455
O4 Na2 Ni1 114.50(9) . 1_455
O8 Na2 Ni1 92.91(11) . 1_455
O3 Na2 Ni1 113.34(9) 2_656 1_455
O2 Na2 Ni1 38.07(7) 1_455 1_455
O1 Na2 Ni1 38.68(7) 1_455 1_455
O4 Na2 Na1 123.03(10) . 2_556
O8 Na2 Na1 103.49(13) . 2_556
O3 Na2 Na1 48.94(8) 2_656 2_556
O2 Na2 Na1 47.01(8) 1_455 2_556
O1 Na2 Na1 98.50(8) 1_455 2_556
Ni1 Na2 Na1 64.64(4) 1_455 2_556
O4 Na2 H5 131.1(17) . .
O8 Na2 H5 21.2(6) . .
O3 Na2 H5 122.9(12) 2_656 .
O2 Na2 H5 111.9(12) 1_455 .
O1 Na2 H5 45.2(6) 1_455 .
Ni1 Na2 H5 74.9(11) 1_455 .
Na1 Na2 H5 104.7(17) 2_556 .
C10 O1 Ni1 118.4(3) . .
C10 O1 Na2 136.5(2) . 1_655
Ni1 O1 Na2 90.33(11) . 1_655
C7 O2 Ni1 126.9(2) . .
C7 O2 Na2 124.6(2) . 1_655
Ni1 O2 Na2 97.01(11) . 1_655
C7 O2 Na1 108.5(2) . 2_656
Ni1 O2 Na1 104.10(12) . 2_656
Na2 O2 Na1 87.71(10) 1_655 2_656
C7 O3 Na2 151.2(3) . 2_656
C7 O3 Na1 112.0(3) . 1_655
Na2 O3 Na1 86.65(11) 2_656 1_655
C19 O4 Na2 146.1(3) . .
C19 O4 Na1 112.7(3) . .
Na2 O4 Na1 99.10(12) . .
C19 O5 Ni1 123.7(2) . .
C19 O5 Na1 135.9(2) . 2_656
Ni1 O5 Na1 99.92(11) . 2_656
C28 O6 Ni1 120.4(2) . .
C72 O7 Na1 123.2(3) . .
C72 O7 Na1 123.4(3) . 2_656
Na1 O7 Na1 77.58(10) . 2_656
C72 O7 H4 107(3) . .
Na1 O7 H4 114(3) . .
Na1 O7 H4 109(3) 2_656 .
C73 O8 Na2 163.4(4) . .
C73 O8 H5 115(5) . .
Na2 O8 H5 80(5) . .
C8 N1 C4 118.8(4) . .
C8 N1 Ni1 123.4(3) . .
C4 N1 Ni1 117.8(3) . .
C26 N2 C25 120.0(3) . .
C26 N2 Ni1 123.6(3) . .
C25 N2 Ni1 116.4(2) . .
C2 C1 C6 121.0(4) . .
C2 C1 Cl1 120.2(4) . .
C6 C1 Cl1 118.7(4) . .
C1 C2 C3 119.0(4) . .
C1 C2 H2 120.5 . .
C3 C2 H2 120.5 . .
C2 C3 C4 121.7(4) . .
C2 C3 H3 119.2 . .
C4 C3 H3 119.2 . .
C3 C4 C5 119.0(4) . .
C3 C4 N1 121.0(4) . .
C5 C4 N1 119.9(4) . .
C6 C5 C4 118.7(4) . .
C6 C5 C7 115.9(4) . .
C4 C5 C7 125.3(4) . .
C1 C6 C5 120.5(4) . .
C1 C6 H6 119.8 . .
C5 C6 H6 119.8 . .
O3 C7 O2 122.4(4) . .
O3 C7 C5 118.0(4) . .
O2 C7 C5 119.6(3) . .
O3 C7 Na1 81.8(2) . 2_656
O2 C7 Na1 48.20(18) . 2_656
C5 C7 Na1 148.0(3) . 2_656
N1 C8 C9 125.5(4) . .
N1 C8 H8 117.3 . .
C9 C8 H8 117.3 . .
C10 C9 C8 120.2(4) . .
C10 C9 C18 120.1(4) . .
C8 C9 C18 119.1(4) . .
O1 C10 C9 124.6(4) . .
O1 C10 C11 118.0(4) . .
C9 C10 C11 117.4(4) . .
C12 C11 C10 121.6(5) . .
C12 C11 H11 119.2 . .
C10 C11 H11 119.2 . .
C11 C12 C13 122.1(5) . .
C11 C12 H12 119.0 . .
C13 C12 H12 119.0 . .
C18 C13 C14 120.5(6) . .
C18 C13 C12 118.0(5) . .
C14 C13 C12 121.5(6) . .
C15 C14 C13 121.3(7) . .
C15 C14 H14 119.4 . .
C13 C14 H14 119.4 . .
C14 C15 C16 119.2(6) . .
C14 C15 H15 120.4 . .
C16 C15 H15 120.4 . .
C17 C16 C15 119.0(7) . .
C17 C16 H16 120.5 . .
C15 C16 H16 120.5 . .
C16 C17 C18 125.3(7) . .
C16 C17 H17 117.4 . .
C18 C17 H17 117.4 . .
C13 C18 C17 114.7(5) . .
C13 C18 C9 120.9(5) . .
C17 C18 C9 124.4(5) . .
O4 C19 O5 124.1(4) . .
O4 C19 C20 117.1(4) . .
O5 C19 C20 118.8(3) . .
C21 C20 C25 119.1(4) . .
C21 C20 C19 119.2(4) . .
C25 C20 C19 121.7(3) . .
C22 C21 C20 119.9(4) . .
C22 C21 H21 120.1 . .
C20 C21 H21 120.1 . .
C23 C22 C21 121.6(4) . .
C23 C22 Cl2 119.3(3) . .
C21 C22 Cl2 119.1(3) . .
C22 C23 C24 119.1(4) . .
C22 C23 H23 120.4 . .
C24 C23 H23 120.4 . .
C23 C24 C25 120.9(4) . .
C23 C24 H24 119.6 . .
C25 C24 H24 119.6 . .
C24 C25 C20 119.4(4) . .
C24 C25 N2 122.8(4) . .
C20 C25 N2 117.7(3) . .
N2 C26 C27 125.3(4) . .
N2 C26 H26 117.4 . .
C27 C26 H26 117.4 . .
C26 C27 C28 120.2(3) . .
C26 C27 C36 119.7(4) . .
C28 C27 C36 119.4(4) . .
O6 C28 C27 124.0(4) . .
O6 C28 C29 117.5(4) . .
C27 C28 C29 118.5(4) . .
C30 C29 C28 121.8(4) . .
C30 C29 H29 119.1 . .
C28 C29 H29 119.1 . .
C29 C30 C31 121.8(4) . .
C29 C30 H30 119.1 . .
C31 C30 H30 119.1 . .
C32 C31 C30 121.9(4) . .
C32 C31 C36 119.3(4) . .
C30 C31 C36 118.8(4) . .
C33 C32 C31 121.0(5) . .
C33 C32 H32 119.5 . .
C31 C32 H32 119.5 . .
C32 C33 C34 120.2(4) . .
C32 C33 H33 119.9 . .
C34 C33 H33 119.9 . .
C35 C34 C33 120.8(5) . .
C35 C34 H34 119.6 . .
C33 C34 H34 119.6 . .
C34 C35 C36 120.9(5) . .
C34 C35 H35 119.6 . .
C36 C35 H35 119.6 . .
C31 C36 C35 117.8(4) . .
C31 C36 C27 119.7(4) . .
C35 C36 C27 122.5(4) . .
O7 C72 H72A 109.5 . .
O7 C72 H72B 109.5 . .
H72A C72 H72B 109.5 . .
O7 C72 H72C 109.5 . .
H72A C72 H72C 109.5 . .
H72B C72 H72C 109.5 . .
O8 C73 H73A 109.5 . .
O8 C73 H73B 109.5 . .
H73A C73 H73B 109.5 . .
O8 C73 H73C 109.5 . .
H73A C73 H73C 109.5 . .
H73B C73 H73C 109.5 . .
N4 Ni2 O12 95.87(12) . .
N4 Ni2 N3 97.82(13) . .
O12 Ni2 N3 84.83(12) . .
N4 Ni2 O10 171.52(12) . .
O12 Ni2 O10 92.19(11) . .
N3 Ni2 O10 85.49(12) . .
N4 Ni2 O11 86.77(12) . .
O12 Ni2 O11 86.73(12) . .
N3 Ni2 O11 170.76(13) . .
O10 Ni2 O11 91.09(11) . .
N4 Ni2 O19 84.50(12) . .
O12 Ni2 O19 179.05(11) . .
N3 Ni2 O19 95.99(12) . .
O10 Ni2 O19 87.39(11) . .
O11 Ni2 O19 92.42(11) . .
N4 Ni2 Na3A 137.72(12) . 2_667
O12 Ni2 Na3A 80.55(11) . 2_667
N3 Ni2 Na3A 123.44(12) . 2_667
O10 Ni2 Na3A 41.42(11) . 2_667
O11 Ni2 Na3A 51.08(12) . 2_667
O19 Ni2 Na3A 98.58(10) . 2_667
N4 Ni2 Na3B 125.93(11) . 2_667
O12 Ni2 Na3B 82.74(10) . 2_667
N3 Ni2 Na3B 135.41(12) . 2_667
O10 Ni2 Na3B 52.56(11) . 2_667
O11 Ni2 Na3B 39.17(11) . 2_667
O19 Ni2 Na3B 96.34(10) . 2_667
C37 O10 Ni2 122.9(3) . .
C37 O10 Na3A 130.4(3) . 2_667
Ni2 O10 Na3A 102.57(16) . 2_667
C37 O10 Na4A 96.8(3) . .
Ni2 O10 Na4A 130.71(14) . .
Na3A O10 Na4A 61.07(15) 2_667 .
C37 O10 Na3B 136.7(3) . 2_667
Ni2 O10 Na3B 92.28(13) . 2_667
C55 O11 Ni2 125.8(3) . .
C55 O11 Na3B 116.3(3) . 2_667
Ni2 O11 Na3B 107.35(17) . 2_667
C55 O11 Na3A 127.7(3) . 2_667
Ni2 O11 Na3A 91.78(15) . 2_667
C55 O11 Na4B 80.8(3) . 1_455
Ni2 O11 Na4B 138.29(15) . 1_455
Na3B O11 Na4B 81.17(15) 2_667 1_455
C46 O12 Ni2 120.8(2) . .
C55 O13 Na4B 90.4(3) . 1_455
C74 O14 Na3A 132.1(4) . 2_667
C74 O14 Na4A 134.8(4) . .
Na3A O14 Na4A 66.29(17) 2_667 .
C74 O14 Na4B 104.5(3) . .
C74 O14 Na3B 118.7(4) . 2_667
Na4B O14 Na3B 109.45(17) . 2_667
C74 O14 H1 109(4) . .
Na3A O14 H1 103(4) 2_667 .
Na4A O14 H1 103(4) . .
Na4B O14 H1 112(4) . .
Na3B O14 H1 103(4) 2_667 .
C75 O18 Na3B 144.6(6) . .
C75 O18 Na3A 136.9(6) . .
C75 O18 H7 113(7) . .
Na3B O18 H7 90(7) . .
Na3A O18 H7 95(7) . .
C71 O19 Ni2 119.6(2) . .
C44 N3 C43 119.8(3) . .
C44 N3 Ni2 123.3(3) . .
C43 N3 Ni2 116.8(2) . .
C5RH N4 C61 119.4(3) . .
C5RH N4 Ni2 123.6(3) . .
C61 N4 Ni2 117.1(2) . .
O10 C37 O9B 122.6(4) . .
O10 C37 O9A 113.4(5) . .
O10 C37 C38 123.1(4) . .
O9B C37 C38 109.3(5) . .
O9A C37 C38 118.0(4) . .
O10 C37 Na4A 94.7(3) . 2_667
O9A C37 Na4A 54.7(3) . 2_667
C38 C37 Na4A 134.5(4) . 2_667
C39 C38 C43 118.0(4) . .
C39 C38 C37 117.3(4) . .
C43 C38 C37 124.6(4) . .
C40 C39 C38 121.7(4) . .
C40 C39 H39 119.1 . .
C38 C39 H39 119.1 . .
C39 C40 C41 121.3(4) . .
C39 C40 Cl3 120.2(4) . .
C41 C40 Cl3 118.5(4) . .
C42 C41 C40 117.9(4) . .
C42 C41 H41 121.0 . .
C40 C41 H41 121.0 . .
C41 C42 C43 121.6(4) . .
C41 C42 H42 119.2 . .
C43 C42 H42 119.2 . .
C42 C43 C38 119.4(4) . .
C42 C43 N3 121.7(3) . .
C38 C43 N3 118.7(4) . .
N3 C44 C45 125.0(4) . .
N3 C44 H44 117.5 . .
C45 C44 H44 117.5 . .
C46 C45 C44 120.0(3) . .
C46 C45 C50 119.6(4) . .
C44 C45 C50 119.7(4) . .
O12 C46 C45 123.5(4) . .
O12 C46 C47 117.7(4) . .
C45 C46 C47 118.8(4) . .
C48 C47 C46 121.6(4) . .
C48 C47 H47 119.2 . .
C46 C47 H47 119.2 . .
C47 C48 C49 121.4(4) . .
C47 C48 H48 119.3 . .
C49 C48 H48 119.3 . .
C54 C49 C50 119.7(4) . .
C54 C49 C48 121.0(4) . .
C50 C49 C48 119.2(4) . .
C51 C50 C49 117.5(4) . .
C51 C50 C45 123.1(4) . .
C49 C50 C45 119.4(4) . .
C52 C51 C50 121.4(4) . .
C52 C51 H51 119.3 . .
C50 C51 H51 119.3 . .
C51 C52 C53 120.5(4) . .
C51 C52 H52 119.8 . .
C53 C52 H52 119.8 . .
C54 C53 C52 119.8(4) . .
C54 C53 H53 120.1 . .
C52 C53 H53 120.1 . .
C53 C54 C49 121.0(4) . .
C53 C54 H54 119.5 . .
C49 C54 H54 119.5 . .
O13 C55 O11 122.9(4) . .
O13 C55 C56 115.9(4) . .
O11 C55 C56 121.1(4) . .
O13 C55 Na4B 64.8(3) . 1_455
O11 C55 Na4B 74.2(3) . 1_455
C56 C55 Na4B 137.8(3) . 1_455
O13 C55 Na3B 85.2(3) . 2_667
O11 C55 Na3B 42.3(2) . 2_667
C56 C55 Na3B 150.5(3) . 2_667
Na4B C55 Na3B 68.58(14) 1_455 2_667
C57 C56 C61 118.7(4) . .
C57 C56 C55 116.3(4) . .
C61 C56 C55 125.0(4) . .
C58 C57 C56 120.0(4) . .
C58 C57 H57 120.0 . .
C56 C57 H57 120.0 . .
C57 C58 C59 121.8(4) . .
C57 C58 Cl4 119.1(4) . .
C59 C58 Cl4 119.1(3) . .
C60 C59 C58 118.6(4) . .
C60 C59 H59 120.7 . .
C58 C59 H59 120.7 . .
C59 C60 C61 121.2(4) . .
C59 C60 H60 119.4 . .
C61 C60 H60 119.4 . .
C60 C61 C56 119.7(4) . .
C60 C61 N4 120.4(3) . .
C56 C61 N4 119.9(3) . .
C71 C62 C5RH 120.3(3) . .
C71 C62 C64 119.4(4) . .
C5RH C62 C64 119.4(3) . .
C65 C63 C64 121.3(4) . .
C65 C63 H63 119.3 . .
C64 C63 H63 119.3 . .
C68 C64 C63 117.3(4) . .
C68 C64 C62 120.1(4) . .
C63 C64 C62 122.5(4) . .
C63 C65 C66 120.8(4) . .
C63 C65 H65 119.6 . .
C66 C65 H65 119.6 . .
C67 C66 C65 119.5(4) . .
C67 C66 H66 120.3 . .
C65 C66 H66 120.3 . .
C66 C67 C68 121.0(4) . .
C66 C67 H67 119.5 . .
C68 C67 H67 119.5 . .
C64 C68 C67 119.9(4) . .
C64 C68 C69 118.7(4) . .
C67 C68 C69 121.3(4) . .
C70 C69 C68 120.7(4) . .
C70 C69 H69 119.7 . .
C68 C69 H69 119.7 . .
C69 C70 C71 122.5(4) . .
C69 C70 H70 118.8 . .
C71 C70 H70 118.8 . .
O19 C71 C62 123.1(4) . .
O19 C71 C70 118.3(3) . .
C62 C71 C70 118.6(4) . .
O14 C74 H74A 109.5 . .
O14 C74 H74B 109.5 . .
H74A C74 H74B 109.5 . .
O14 C74 H74C 109.5 . .
H74A C74 H74C 109.5 . .
H74B C74 H74C 109.5 . .
O18 C75 H75A 109.5 . .
O18 C75 H75B 109.5 . .
H75A C75 H75B 109.5 . .
O18 C75 H75C 109.5 . .
H75A C75 H75C 109.5 . .
H75B C75 H75C 109.5 . .
N4 C5RH C62 124.5(4) . .
N4 C5RH H5RH 117.7 . .
C62 C5RH H5RH 117.7 . .
O9A Na3A O14 104.8(3) . 2_667
O9A Na3A O10 106.8(3) . 2_667
O14 Na3A O10 88.60(19) 2_667 2_667
O9A Na3A Na4A 63.5(2) . 2_667
O14 Na3A Na4A 57.97(16) 2_667 2_667
O10 Na3A Na4A 65.92(16) 2_667 2_667
O9A Na3A O11 169.7(3) . 2_667
O14 Na3A O11 85.51(17) 2_667 2_667
O10 Na3A O11 72.14(14) 2_667 2_667
Na4A Na3A O11 123.36(19) 2_667 2_667
O9A Na3A O18 105.4(3) . .
O14 Na3A O18 90.1(2) 2_667 .
O10 Na3A O18 146.9(2) 2_667 .
Na4A Na3A O18 137.8(2) 2_667 .
O11 Na3A O18 74.82(17) 2_667 .
O9A Na3A Ni2 142.8(3) . 2_667
O14 Na3A Ni2 79.85(14) 2_667 2_667
O10 Na3A Ni2 36.02(9) 2_667 2_667
Na4A Na3A Ni2 90.78(14) 2_667 2_667
O11 Na3A Ni2 37.14(8) 2_667 2_667
O18 Na3A Ni2 111.45(17) . 2_667
O20 Na4A O14 85.5(2) . .
O20 Na4A O9A 159.0(3) . 2_667
O14 Na4A O9A 88.0(2) . 2_667
O20 Na4A O15 109.9(3) . .
O14 Na4A O15 116.4(2) . .
O9A Na4A O15 90.9(2) 2_667 .
O20 Na4A Na3A 117.7(2) . 2_667
O14 Na4A Na3A 55.74(16) . 2_667
O9A Na4A Na3A 43.78(17) 2_667 2_667
O15 Na4A Na3A 129.8(2) . 2_667
O20 Na4A O9A 85.8(2) . .
O14 Na4A O9A 128.9(2) . .
O9A Na4A O9A 82.8(2) 2_667 .
O15 Na4A O9A 113.9(2) . .
Na3A Na4A O9A 85.18(19) 2_667 .
O20 Na4A O10 75.83(19) . .
O14 Na4A O10 79.92(14) . .
O9A Na4A O10 83.37(18) 2_667 .
O15 Na4A O10 162.6(2) . .
Na3A Na4A O10 53.01(13) 2_667 .
O9A Na4A O10 49.13(15) . .
O20 Na4A C37 168.1(2) . 2_667
O14 Na4A C37 106.37(17) . 2_667
O9A Na4A C37 27.60(18) 2_667 2_667
O15 Na4A C37 64.4(2) . 2_667
Na3A Na4A C37 71.18(16) 2_667 2_667
O9A Na4A C37 87.2(2) . 2_667
O10 Na4A C37 106.56(18) . 2_667
O20 Na4A Na4A 122.9(2) . 2_667
O14 Na4A Na4A 114.42(18) . 2_667
O9A Na4A Na4A 43.60(16) 2_667 2_667
O15 Na4A Na4A 106.9(2) . 2_667
Na3A Na4A Na4A 58.79(14) 2_667 2_667
O9A Na4A Na4A 39.17(15) . 2_667
O10 Na4A Na4A 58.10(10) . 2_667
C37 Na4A Na4A 53.24(15) 2_667 2_667
O20 Na4A H1 69.8(10) . .
O14 Na4A H1 18.2(8) . .
O9A Na4A H1 99.8(12) 2_667 .
O15 Na4A H1 129.4(12) . .
Na3A Na4A H1 60.4(14) 2_667 .
O9A Na4A H1 116.5(11) . .
O10 Na4A H1 68.0(12) . .
C37 Na4A H1 122.1(10) 2_667 .
Na4A Na4A H1 114.7(14) 2_667 .
C37 O9A Na3A 167.4(6) . .
C37 O9A Na4A 97.7(4) . 2_667
Na3A O9A Na4A 72.7(2) . 2_667
C37 O9A Na4A 96.7(4) . .
Na3A O9A Na4A 92.7(3) . .
Na4A O9A Na4A 97.2(2) 2_667 .
Na3B O17 Na4B 92.4(2) . 2_767
O18 Na3B O17 86.5(3) . .
O18 Na3B O11 95.3(2) . 2_667
O17 Na3B O11 90.7(2) . 2_667
O18 Na3B O14 100.5(2) . 2_667
O17 Na3B O14 172.6(3) . 2_667
O11 Na3B O14 86.26(16) 2_667 2_667
O18 Na3B O10 162.2(2) . 2_667
O17 Na3B O10 99.6(2) . 2_667
O11 Na3B O10 68.20(14) 2_667 2_667
O14 Na3B O10 72.92(15) 2_667 2_667
O18 Na3B O9B 112.3(2) . .
O17 Na3B O9B 115.5(2) . .
O11 Na3B O9B 142.1(2) 2_667 .
O14 Na3B O9B 64.24(17) 2_667 .
O10 Na3B O9B 80.20(17) 2_667 .
O18 Na3B C55 75.0(2) . 2_667
O17 Na3B C55 96.2(2) . 2_667
O11 Na3B C55 21.37(11) 2_667 2_667
O14 Na3B C55 83.38(16) 2_667 2_667
O10 Na3B C55 87.68(14) 2_667 2_667
O9B Na3B C55 147.5(2) . 2_667
O18 Na3B Na4B 65.79(19) . 2_767
O17 Na3B Na4B 44.60(18) . 2_767
O11 Na3B Na4B 56.37(13) 2_667 2_767
O14 Na3B Na4B 136.51(17) 2_667 2_767
O10 Na3B Na4B 107.22(15) 2_667 2_767
O9B Na3B Na4B 158.96(19) . 2_767
C55 Na3B Na4B 53.56(12) 2_667 2_767
O18 Na3B Ni2 127.5(2) . 2_667
O17 Na3B Ni2 100.2(2) . 2_667
O11 Na3B Ni2 33.48(9) 2_667 2_667
O14 Na3B Ni2 73.62(12) 2_667 2_667
O10 Na3B Ni2 35.16(7) 2_667 2_667
O9B Na3B Ni2 111.08(18) . 2_667
C55 Na3B Ni2 52.54(10) 2_667 2_667
Na4B Na3B Ni2 83.06(10) 2_767 2_667
O18 Na3B Na4B 119.4(2) . 2_667
O17 Na3B Na4B 142.0(2) . 2_667
O11 Na3B Na4B 111.99(16) 2_667 2_667
O14 Na3B Na4B 35.16(11) 2_667 2_667
O10 Na3B Na4B 64.51(11) 2_667 2_667
O9B Na3B Na4B 31.76(13) . 2_667
C55 Na3B Na4B 116.17(15) 2_667 2_667
Na4B Na3B Na4B 168.33(16) 2_767 2_667
Ni2 Na3B Na4B 85.80(10) 2_667 2_667
O18 Na3B H7 22(2) . .
O17 Na3B H7 90(2) . .
O11 Na3B H7 73(2) 2_667 .
O14 Na3B H7 96(2) 2_667 .
O10 Na3B H7 140(2) 2_667 .
O9B Na3B H7 130(3) . .
C55 Na3B H7 53(2) 2_667 .
Na4B Na3B H7 55(2) 2_767 .
Ni2 Na3B H7 105(2) 2_667 .
Na4B Na3B H7 125(2) 2_667 .
O9B Na4B O16 97.4(3) 2_667 .
O9B Na4B O17 90.7(2) 2_667 2_767
O16 Na4B O17 84.2(3) . 2_767
O9B Na4B O14 72.83(19) 2_667 .
O16 Na4B O14 97.7(3) . .
O17 Na4B O14 163.5(2) 2_767 .
O9B Na4B O13 142.8(2) 2_667 1_655
O16 Na4B O13 117.0(3) . 1_655
O17 Na4B O13 105.7(2) 2_767 1_655
O14 Na4B O13 88.05(16) . 1_655
O9B Na4B O11 167.5(2) 2_667 1_655
O16 Na4B O11 78.3(2) . 1_655
O17 Na4B O11 77.31(18) 2_767 1_655
O14 Na4B O11 119.15(16) . 1_655
O13 Na4B O11 46.49(11) 1_655 1_655
O9B Na4B C55 166.6(2) 2_667 1_655
O16 Na4B C55 92.9(3) . 1_655
O17 Na4B C55 98.8(2) 2_767 1_655
O14 Na4B C55 97.42(16) . 1_655
O13 Na4B C55 24.81(11) 1_655 1_655
O11 Na4B C55 24.99(11) 1_655 1_655
O9B Na4B Na3B 128.3(2) 2_667 2_767
O16 Na4B Na3B 98.5(2) . 2_767
O17 Na4B Na3B 43.01(16) 2_767 2_767
O14 Na4B Na3B 150.93(16) . 2_767
O13 Na4B Na3B 63.08(14) 1_655 2_767
O11 Na4B Na3B 42.46(10) 1_655 2_767
C55 Na4B Na3B 57.86(13) 1_655 2_767
O9B Na4B Na3B 40.59(17) 2_667 2_667
O16 Na4B Na3B 87.8(2) . 2_667
O17 Na4B Na3B 128.90(18) 2_767 2_667
O14 Na4B Na3B 35.39(11) . 2_667
O13 Na4B Na3B 122.58(16) 1_655 2_667
O11 Na4B Na3B 149.17(13) 1_655 2_667
C55 Na4B Na3B 131.99(15) 1_655 2_667
Na3B Na4B Na3B 168.32(16) 2_767 2_667
C37 O9B Na4B 135.6(5) . 2_667
C37 O9B Na3B 113.6(4) . .
Na4B O9B Na3B 107.7(2) 2_667 .

loop_
_geom_bond_atom_site_label_1
_geom_bond_atom_site_label_2
_geom_bond_distance
_geom_bond_site_symmetry_2
Ni1 N2 2.030(3) .
Ni1 O6 2.031(3) .
Ni1 N1 2.036(3) .
Ni1 O2 2.052(3) .
Ni1 O1 2.064(3) .
Ni1 O5 2.071(3) .
Ni1 Na2 3.3026(18) 1_655
Ni1 Na1 3.5323(17) 2_656
Cl1 C1 1.748(5) .
Cl2 C22 1.755(4) .
Na1 O7 2.368(3) .
Na1 O4 2.397(3) .
Na1 O2 2.419(3) 2_656
Na1 O7 2.484(3) 2_656
Na1 O3 2.496(3) 1_455
Na1 O5 2.527(3) 2_656
Na1 Na1 3.041(3) 2_656
Na1 C7 3.076(4) 2_656
Na1 Na2 3.304(2) 2_556
Na1 Ni1 3.5322(17) 2_656
Na2 O4 2.243(3) .
Na2 O8 2.289(4) .
Na2 O3 2.316(3) 2_656
Na2 O2 2.350(3) 1_455
Na2 O1 2.566(3) 1_455
Na2 Ni1 3.3026(18) 1_455
Na2 Na1 3.304(2) 2_556
Na2 H5 2.30(7) .
O1 C10 1.314(5) .
O1 Na2 2.566(3) 1_655
O2 C7 1.281(5) .
O2 Na2 2.350(3) 1_655
O2 Na1 2.419(3) 2_656
O3 C7 1.250(5) .
O3 Na2 2.316(3) 2_656
O3 Na1 2.496(3) 1_655
O4 C19 1.254(5) .
O5 C19 1.270(5) .
O5 Na1 2.527(3) 2_656
O6 C28 1.302(5) .
O7 C72 1.426(5) .
O7 Na1 2.484(3) 2_656
O7 H4 0.852(19) .
O8 C73 1.393(6) .
O8 H5 0.84(2) .
N1 C8 1.292(5) .
N1 C4 1.424(5) .
N2 C26 1.292(5) .
N2 C25 1.419(5) .
C1 C2 1.373(7) .
C1 C6 1.382(6) .
C2 C3 1.386(7) .
C2 H2 0.9500 .
C3 C4 1.390(6) .
C3 H3 0.9500 .
C4 C5 1.409(6) .
C5 C6 1.402(6) .
C5 C7 1.516(6) .
C6 H6 0.9500 .
C7 Na1 3.076(4) 2_656
C8 C9 1.436(6) .
C8 H8 0.9500 .
C9 C10 1.414(7) .
C9 C18 1.453(6) .
C10 C11 1.445(6) .
C11 C12 1.368(7) .
C11 H11 0.9500 .
C12 C13 1.422(9) .
C12 H12 0.9500 .
C13 C18 1.399(8) .
C13 C14 1.421(7) .
C14 C15 1.364(11) .
C14 H14 0.9500 .
C15 C16 1.387(10) .
C15 H15 0.9500 .
C16 C17 1.354(7) .
C16 H16 0.9500 .
C17 C18 1.407(8) .
C17 H17 0.9500 .
C19 C20 1.519(5) .
C20 C21 1.398(6) .
C20 C25 1.408(6) .
C21 C22 1.382(6) .
C21 H21 0.9500 .
C22 C23 1.378(6) .
C23 C24 1.383(6) .
C23 H23 0.9500 .
C24 C25 1.398(6) .
C24 H24 0.9500 .
C26 C27 1.427(6) .
C26 H26 0.9500 .
C27 C28 1.430(6) .
C27 C36 1.453(5) .
C28 C29 1.436(6) .
C29 C30 1.355(6) .
C29 H29 0.9500 .
C30 C31 1.425(6) .
C30 H30 0.9500 .
C31 C32 1.421(6) .
C31 C36 1.426(6) .
C32 C33 1.362(7) .
C32 H32 0.9500 .
C33 C34 1.400(7) .
C33 H33 0.9500 .
C34 C35 1.371(6) .
C34 H34 0.9500 .
C35 C36 1.429(6) .
C35 H35 0.9500 .
C72 H72A 0.9800 .
C72 H72B 0.9800 .
C72 H72C 0.9800 .
C73 H73A 0.9800 .
C73 H73B 0.9800 .
C73 H73C 0.9800 .
Ni2 N4 2.025(3) .
Ni2 O12 2.032(3) .
Ni2 N3 2.040(3) .
Ni2 O10 2.047(3) .
Ni2 O11 2.052(3) .
Ni2 O19 2.055(3) .
Ni2 Na3A 3.398(4) 2_667
Ni2 Na3B 3.552(4) 2_667
Cl3 C40 1.750(4) .
Cl4 C58 1.755(4) .
O10 C37 1.251(5) .
O10 Na3A 2.303(5) 2_667
O10 Na4A 2.632(4) .
O10 Na3B 2.822(5) 2_667
O11 C55 1.272(5) .
O11 Na3B 2.351(5) 2_667
O11 Na3A 2.645(5) 2_667
O11 Na4B 2.899(4) 1_455
O12 C46 1.300(5) .
O13 C55 1.248(5) .
O13 Na4B 2.690(6) 1_455
O14 C74 1.395(6) .
O14 Na3A 2.278(6) 2_667
O14 Na4A 2.336(5) .
O14 Na4B 2.534(5) .
O14 Na3B 2.548(6) 2_667
O14 H1 0.85(2) .
O18 C75 1.388(9) .
O18 Na3B 2.070(8) .
O18 Na3A 2.739(8) .
O18 H7 0.85(9) .
O19 C71 1.314(5) .
N3 C44 1.301(5) .
N3 C43 1.419(5) .
N4 C5RH 1.298(5) .
N4 C61 1.419(5) .
C37 O9B 1.335(7) .
C37 O9A 1.342(7) .
C37 C38 1.512(6) .
C37 Na4A 2.871(5) 2_667
C38 C39 1.387(6) .
C38 C43 1.408(5) .
C39 C40 1.364(7) .
C39 H39 0.9500 .
C40 C41 1.393(6) .
C41 C42 1.381(6) .
C41 H41 0.9500 .
C42 C43 1.401(6) .
C42 H42 0.9500 .
C44 C45 1.442(6) .
C44 H44 0.9500 .
C45 C46 1.427(6) .
C45 C50 1.450(5) .
C46 C47 1.436(6) .
C47 C48 1.359(6) .
C47 H47 0.9500 .
C48 C49 1.429(6) .
C48 H48 0.9500 .
C49 C54 1.411(6) .
C49 C50 1.428(6) .
C50 C51 1.409(6) .
C51 C52 1.383(6) .
C51 H51 0.9500 .
C52 C53 1.395(6) .
C52 H52 0.9500 .
C53 C54 1.372(6) .
C53 H53 0.9500 .
C54 H54 0.9500 .
C55 C56 1.521(6) .
C55 Na4B 2.973(6) 1_455
C55 Na3B 3.130(6) 2_667
C56 C57 1.398(6) .
C56 C61 1.413(6) .
C57 C58 1.385(6) .
C57 H57 0.9500 .
C58 C59 1.387(6) .
C59 C60 1.381(6) .
C59 H59 0.9500 .
C60 C61 1.398(6) .
C60 H60 0.9500 .
C62 C71 1.415(5) .
C62 C5RH 1.446(6) .
C62 C64 1.452(5) .
C63 C65 1.373(6) .
C63 C64 1.425(6) .
C63 H63 0.9500 .
C64 C68 1.414(6) .
C65 C66 1.405(6) .
C65 H65 0.9500 .
C66 C67 1.365(6) .
C66 H66 0.9500 .
C67 C68 1.424(6) .
C67 H67 0.9500 .
C68 C69 1.434(6) .
C69 C70 1.360(6) .
C69 H69 0.9500 .
C70 C71 1.423(6) .
C70 H70 0.9500 .
C74 H74A 0.9800 .
C74 H74B 0.9800 .
C74 H74C 0.9800 .
C75 H75A 0.9800 .
C75 H75B 0.9800 .
C75 H75C 0.9800 .
C5RH H5RH 0.9500 .
O15 Na4A 2.373(7) .
O20 Na4A 2.248(7) .
Na3A O9A 1.828(7) .
Na3A O14 2.278(6) 2_667
Na3A O10 2.303(5) 2_667
Na3A Na4A 2.523(6) 2_667
Na3A O11 2.645(5) 2_667
Na3A Ni2 3.398(4) 2_667
Na4A O9A 2.365(7) 2_667
Na4A Na3A 2.523(6) 2_667
Na4A O9A 2.582(7) .
Na4A C37 2.871(5) 2_667
Na4A Na4A 3.715(7) 2_667
Na4A H1 2.65(6) .
O9A Na4A 2.365(7) 2_667
O16 Na4B 2.331(8) .
O17 Na3B 2.349(7) .
O17 Na4B 2.418(7) 2_767
Na3B O11 2.350(5) 2_667
Na3B O14 2.548(6) 2_667
Na3B O10 2.822(5) 2_667
Na3B O9B 2.833(8) .
Na3B C55 3.130(6) 2_667
Na3B Na4B 3.441(6) 2_767
Na3B Ni2 3.552(4) 2_667
Na3B Na4B 4.149(6) 2_667
Na3B H7 2.23(10) .
Na4B O9B 2.292(7) 2_667
Na4B O17 2.418(7) 2_767
Na4B O13 2.690(6) 1_655
Na4B O11 2.899(4) 1_655
Na4B C55 2.973(6) 1_655
Na4B Na3B 3.441(6) 2_767
Na4B Na3B 4.149(6) 2_667
O9B Na4B 2.292(7) 2_667

loop_
_geom_torsion_atom_site_label_1
_geom_torsion_atom_site_label_2
_geom_torsion_atom_site_label_3
_geom_torsion_atom_site_label_4
_geom_torsion
_geom_torsion_site_symmetry_1
_geom_torsion_site_symmetry_4
C6 C1 C2 C3 1.0(7) . .
Cl1 C1 C2 C3 -179.7(4) . .
C1 C2 C3 C4 0.4(7) . .
C2 C3 C4 C5 -2.2(6) . .
C2 C3 C4 N1 179.8(4) . .
C8 N1 C4 C3 -44.5(6) . .
Ni1 N1 C4 C3 135.6(3) . .
C8 N1 C4 C5 137.5(4) . .
Ni1 N1 C4 C5 -42.4(5) . .
C3 C4 C5 C6 2.6(6) . .
N1 C4 C5 C6 -179.3(4) . .
C3 C4 C5 C7 -177.0(4) . .
N1 C4 C5 C7 1.0(6) . .
C2 C1 C6 C5 -0.6(7) . .
Cl1 C1 C6 C5 -179.8(3) . .
C4 C5 C6 C1 -1.3(6) . .
C7 C5 C6 C1 178.4(4) . .
Na2 O3 C7 O2 53.3(8) 2_656 .
Na1 O3 C7 O2 -73.9(4) 1_655 .
Na2 O3 C7 C5 -127.4(5) 2_656 .
Na1 O3 C7 C5 105.4(3) 1_655 .
Na2 O3 C7 Na1 26.0(5) 2_656 2_656
Na1 O3 C7 Na1 -101.17(16) 1_655 2_656
Ni1 O2 C7 O3 -162.5(3) . .
Na2 O2 C7 O3 62.9(5) 1_655 .
Na1 O2 C7 O3 -37.5(4) 2_656 .
Ni1 O2 C7 C5 18.3(5) . .
Na2 O2 C7 C5 -116.4(3) 1_655 .
Na1 O2 C7 C5 143.2(3) 2_656 .
Ni1 O2 C7 Na1 -125.0(3) . 2_656
Na2 O2 C7 Na1 100.4(3) 1_655 2_656
C6 C5 C7 O3 14.0(5) . .
C4 C5 C7 O3 -166.3(4) . .
C6 C5 C7 O2 -166.7(4) . .
C4 C5 C7 O2 13.0(6) . .
C6 C5 C7 Na1 -109.1(5) . 2_656
C4 C5 C7 Na1 70.5(7) . 2_656
C4 N1 C8 C9 -175.4(4) . .
Ni1 N1 C8 C9 4.4(6) . .
N1 C8 C9 C10 26.0(6) . .
N1 C8 C9 C18 -162.6(4) . .
Ni1 O1 C10 C9 -35.8(5) . .
Na2 O1 C10 C9 89.5(5) 1_655 .
Ni1 O1 C10 C11 145.3(3) . .
Na2 O1 C10 C11 -89.3(5) 1_655 .
C8 C9 C10 O1 -7.5(6) . .
C18 C9 C10 O1 -178.8(4) . .
C8 C9 C10 C11 171.3(4) . .
C18 C9 C10 C11 0.0(6) . .
O1 C10 C11 C12 178.3(4) . .
C9 C10 C11 C12 -0.6(6) . .
C10 C11 C12 C13 0.2(7) . .
C11 C12 C13 C18 0.9(7) . .
C11 C12 C13 C14 -179.8(5) . .
C18 C13 C14 C15 0.5(8) . .
C12 C13 C14 C15 -178.8(5) . .
C13 C14 C15 C16 0.7(9) . .
C14 C15 C16 C17 -1.2(9) . .
C15 C16 C17 C18 0.3(9) . .
C14 C13 C18 C17 -1.3(7) . .
C12 C13 C18 C17 178.1(5) . .
C14 C13 C18 C9 179.2(5) . .
C12 C13 C18 C9 -1.4(7) . .
C16 C17 C18 C13 0.9(8) . .
C16 C17 C18 C9 -179.6(5) . .
C10 C9 C18 C13 1.0(6) . .
C8 C9 C18 C13 -170.4(4) . .
C10 C9 C18 C17 -178.4(4) . .
C8 C9 C18 C17 10.2(7) . .
Na2 O4 C19 O5 -169.5(3) . .
Na1 O4 C19 O5 -11.0(5) . .
Na2 O4 C19 C20 11.8(7) . .
Na1 O4 C19 C20 170.3(3) . .
Ni1 O5 C19 O4 149.8(3) . .
Na1 O5 C19 O4 -20.6(6) 2_656 .
Ni1 O5 C19 C20 -31.5(5) . .
Na1 O5 C19 C20 158.1(3) 2_656 .
O4 C19 C20 C21 45.2(5) . .
O5 C19 C20 C21 -133.6(4) . .
O4 C19 C20 C25 -132.7(4) . .
O5 C19 C20 C25 48.5(5) . .
C25 C20 C21 C22 -2.2(6) . .
C19 C20 C21 C22 179.8(4) . .
C20 C21 C22 C23 3.2(6) . .
C20 C21 C22 Cl2 -177.2(3) . .
C21 C22 C23 C24 -1.8(7) . .
Cl2 C22 C23 C24 178.7(3) . .
C22 C23 C24 C25 -0.7(6) . .
C23 C24 C25 C20 1.6(6) . .
C23 C24 C25 N2 -177.3(4) . .
C21 C20 C25 C24 -0.2(6) . .
C19 C20 C25 C24 177.7(4) . .
C21 C20 C25 N2 178.9(4) . .
C19 C20 C25 N2 -3.2(6) . .
C26 N2 C25 C24 -50.9(5) . .
Ni1 N2 C25 C24 129.9(3) . .
C26 N2 C25 C20 130.1(4) . .
Ni1 N2 C25 C20 -49.1(4) . .
C25 N2 C26 C27 -169.3(4) . .
Ni1 N2 C26 C27 9.9(6) . .
N2 C26 C27 C28 21.7(6) . .
N2 C26 C27 C36 -168.4(4) . .
Ni1 O6 C28 C27 -34.0(5) . .
Ni1 O6 C28 C29 147.5(3) . .
C26 C27 C28 O6 -8.0(6) . .
C36 C27 C28 O6 -178.0(4) . .
C26 C27 C28 C29 170.4(4) . .
C36 C27 C28 C29 0.5(6) . .
O6 C28 C29 C30 178.4(4) . .
C27 C28 C29 C30 -0.1(6) . .
C28 C29 C30 C31 -0.7(7) . .
C29 C30 C31 C32 -178.0(4) . .
C29 C30 C31 C36 1.1(7) . .
C30 C31 C32 C33 179.6(4) . .
C36 C31 C32 C33 0.5(7) . .
C31 C32 C33 C34 0.2(7) . .
C32 C33 C34 C35 0.6(7) . .
C33 C34 C35 C36 -2.1(7) . .
C32 C31 C36 C35 -1.9(6) . .
C30 C31 C36 C35 179.0(4) . .
C32 C31 C36 C27 178.4(4) . .
C30 C31 C36 C27 -0.7(6) . .
C34 C35 C36 C31 2.8(6) . .
C34 C35 C36 C27 -177.6(4) . .
C26 C27 C36 C31 -170.0(4) . .
C28 C27 C36 C31 -0.1(6) . .
C26 C27 C36 C35 10.3(6) . .
C28 C27 C36 C35 -179.7(4) . .
Ni2 O10 C37 O9B 137.1(5) . .
Na3B O10 C37 O9B -2.1(9) 2_667 .
Ni2 O10 C37 O9A -168.6(4) . .
Na3A O10 C37 O9A 38.2(7) 2_667 .
Na4A O10 C37 O9A -19.2(5) . .
Ni2 O10 C37 C38 -15.3(7) . .
Na3A O10 C37 C38 -168.5(4) 2_667 .
Na4A O10 C37 C38 134.1(5) . .
Na3B O10 C37 C38 -154.4(3) 2_667 .
Ni2 O10 C37 Na4A 138.0(2) . 2_667
Na3A O10 C37 Na4A -15.2(5) 2_667 2_667
Na4A O10 C37 Na4A -72.7(2) . 2_667
O10 C37 C38 C39 161.4(5) . .
O9B C37 C38 C39 5.9(7) . .
O9A C37 C38 C39 -46.4(8) . .
Na4A C37 C38 C39 20.4(7) 2_667 .
O10 C37 C38 C43 -18.8(8) . .
O9B C37 C38 C43 -174.3(5) . .
O9A C37 C38 C43 133.4(5) . .
Na4A C37 C38 C43 -159.8(4) 2_667 .
C43 C38 C39 C40 0.7(7) . .
C37 C38 C39 C40 -179.4(5) . .
C38 C39 C40 C41 -0.8(8) . .
C38 C39 C40 Cl3 178.6(4) . .
C39 C40 C41 C42 0.2(7) . .
Cl3 C40 C41 C42 -179.2(3) . .
C40 C41 C42 C43 0.5(6) . .
C41 C42 C43 C38 -0.6(6) . .
C41 C42 C43 N3 175.9(4) . .
C39 C38 C43 C42 0.0(6) . .
C37 C38 C43 C42 -179.8(4) . .
C39 C38 C43 N3 -176.6(4) . .
C37 C38 C43 N3 3.6(6) . .
C44 N3 C43 C42 42.7(5) . .
Ni2 N3 C43 C42 -135.7(3) . .
C44 N3 C43 C38 -140.8(4) . .
Ni2 N3 C43 C38 40.8(4) . .
C43 N3 C44 C45 174.7(4) . .
Ni2 N3 C44 C45 -6.9(5) . .
N3 C44 C45 C46 -24.4(6) . .
N3 C44 C45 C50 165.4(4) . .
Ni2 O12 C46 C45 35.4(5) . .
Ni2 O12 C46 C47 -147.1(3) . .
C44 C45 C46 O12 8.6(6) . .
C50 C45 C46 O12 178.8(4) . .
C44 C45 C46 C47 -168.9(4) . .
C50 C45 C46 C47 1.4(6) . .
O12 C46 C47 C48 -179.0(4) . .
C45 C46 C47 C48 -1.4(6) . .
C46 C47 C48 C49 0.6(7) . .
C47 C48 C49 C54 177.4(4) . .
C47 C48 C49 C50 0.3(6) . .
C54 C49 C50 C51 2.5(6) . .
C48 C49 C50 C51 179.7(4) . .
C54 C49 C50 C45 -177.5(4) . .
C48 C49 C50 C45 -0.4(6) . .
C46 C45 C50 C51 179.5(4) . .
C44 C45 C50 C51 -10.3(6) . .
C46 C45 C50 C49 -0.5(6) . .
C44 C45 C50 C49 169.8(3) . .
C49 C50 C51 C52 -4.4(6) . .
C45 C50 C51 C52 175.6(4) . .
C50 C51 C52 C53 3.1(6) . .
C51 C52 C53 C54 0.2(6) . .
C52 C53 C54 C49 -2.1(6) . .
C50 C49 C54 C53 0.6(6) . .
C48 C49 C54 C53 -176.5(4) . .
Na4B O13 C55 O11 48.5(5) 1_455 .
Na4B O13 C55 C56 -133.0(4) 1_455 .
Na4B O13 C55 Na3B 68.57(16) 1_455 2_667
Ni2 O11 C55 O13 170.7(4) . .
Na3B O11 C55 O13 30.6(7) 2_667 .
Na3A O11 C55 O13 43.4(7) 2_667 .
Na4B O11 C55 O13 -44.7(5) 1_455 .
Ni2 O11 C55 C56 -7.9(6) . .
Na3B O11 C55 C56 -147.9(3) 2_667 .
Na3A O11 C55 C56 -135.1(4) 2_667 .
Na4B O11 C55 C56 136.8(4) 1_455 .
Ni2 O11 C55 Na4B -144.6(3) . 1_455
Na3B O11 C55 Na4B 75.3(2) 2_667 1_455
Ni2 O11 C55 Na3B 140.1(4) . 2_667
Na4B O11 C55 Na3B -75.3(2) 1_455 2_667
O13 C55 C56 C57 -16.9(7) . .
O11 C55 C56 C57 161.7(4) . .
Na4B C55 C56 C57 -97.1(5) 1_455 .
Na3B C55 C56 C57 115.1(6) 2_667 .
O13 C55 C56 C61 162.2(5) . .
O11 C55 C56 C61 -19.2(7) . .
Na4B C55 C56 C61 82.0(6) 1_455 .
Na3B C55 C56 C61 -65.8(8) 2_667 .
C61 C56 C57 C58 2.3(6) . .
C55 C56 C57 C58 -178.5(4) . .
C56 C57 C58 C59 0.3(7) . .
C56 C57 C58 Cl4 -178.9(3) . .
C57 C58 C59 C60 -2.0(7) . .
Cl4 C58 C59 C60 177.2(3) . .
C58 C59 C60 C61 1.0(6) . .
C59 C60 C61 C56 1.6(6) . .
C59 C60 C61 N4 -179.9(4) . .
C57 C56 C61 C60 -3.3(6) . .
C55 C56 C61 C60 177.7(4) . .
C57 C56 C61 N4 178.2(4) . .
C55 C56 C61 N4 -0.9(6) . .
C5RH N4 C61 C60 44.5(5) . .
Ni2 N4 C61 C60 -135.4(3) . .
C5RH N4 C61 C56 -136.9(4) . .
Ni2 N4 C61 C56 43.1(4) . .
C65 C63 C64 C68 -4.5(6) . .
C65 C63 C64 C62 176.2(4) . .
C71 C62 C64 C68 -1.2(6) . .
C5RH C62 C64 C68 168.1(4) . .
C71 C62 C64 C63 178.1(4) . .
C5RH C62 C64 C63 -12.6(6) . .
C64 C63 C65 C66 2.9(6) . .
C63 C65 C66 C67 0.2(7) . .
C65 C66 C67 C68 -1.4(7) . .
C63 C64 C68 C67 3.2(6) . .
C62 C64 C68 C67 -177.5(4) . .
C63 C64 C68 C69 -179.0(4) . .
C62 C64 C68 C69 0.4(6) . .
C66 C67 C68 C64 -0.3(6) . .
C66 C67 C68 C69 -178.1(4) . .
C64 C68 C69 C70 0.5(6) . .
C67 C68 C69 C70 178.3(4) . .
C68 C69 C70 C71 -0.6(7) . .
Ni2 O19 C71 C62 35.4(5) . .
Ni2 O19 C71 C70 -146.6(3) . .
C5RH C62 C71 O19 10.0(6) . .
C64 C62 C71 O19 179.2(3) . .
C5RH C62 C71 C70 -168.0(4) . .
C64 C62 C71 C70 1.2(6) . .
C69 C70 C71 O19 -178.4(4) . .
C69 C70 C71 C62 -0.3(6) . .
C61 N4 C5RH C62 173.0(3) . .
Ni2 N4 C5RH C62 -7.1(5) . .
C71 C62 C5RH N4 -26.5(6) . .
C64 C62 C5RH N4 164.3(4) . .
O10 C37 O9A Na3A -118(2) . .
C38 C37 O9A Na3A 87(2) . .
Na4A C37 O9A Na3A -39(2) 2_667 .
O10 C37 O9A Na4A -78.6(5) . 2_667
C38 C37 O9A Na4A 126.6(5) . 2_667
O10 C37 O9A Na4A 19.6(5) . .
C38 C37 O9A Na4A -135.2(4) . .
Na4A C37 O9A Na4A 98.3(3) 2_667 .
O14 Na3A O9A C37 -1(2) 2_667 .
O10 Na3A O9A C37 92(2) 2_667 .
Na4A Na3A O9A C37 41(2) 2_667 .
O11 Na3A O9A C37 175.1(15) 2_667 .
O18 Na3A O9A C37 -95(2) . .
Ni2 Na3A O9A C37 92(2) 2_667 .
O14 Na3A O9A Na4A -41.9(2) 2_667 2_667
O10 Na3A O9A Na4A 51.2(2) 2_667 2_667
O11 Na3A O9A Na4A 133.8(17) 2_667 2_667
O18 Na3A O9A Na4A -136.1(2) . 2_667
Ni2 Na3A O9A Na4A 50.8(4) 2_667 2_667
O14 Na3A O9A Na4A -138.6(2) 2_667 .
O10 Na3A O9A Na4A -45.6(3) 2_667 .
Na4A Na3A O9A Na4A -96.7(2) 2_667 .
O11 Na3A O9A Na4A 37.1(18) 2_667 .
O18 Na3A O9A Na4A 127.1(2) . .
Ni2 Na3A O9A Na4A -45.9(5) 2_667 .
O10 C37 O9B Na4B -49.3(10) . 2_667
C38 C37 O9B Na4B 106.4(6) . 2_667
O10 C37 O9B Na3B 107.2(6) . .
C38 C37 O9B Na3B -97.1(5) . .
